data_2215482
loop_
_publ_author_name
'Guo, Ning'
'Yi, Jianglong'
'Chen, Yuan'
'Liao, Shijun'
'Fu, Zhiyong'

_publ_section_title
;
 Bis(phenylammonium) tetrachloridozincate(II) monohydrate
;
_journal_coeditor_code GG2040
_journal_issue 10
_journal_name_full 'Acta Crystallographica Section E'
_journal_page_first m2571
_journal_page_last m2571
_journal_paper_doi 10.1107/S1600536807044674
_journal_volume 63
_journal_year 2007
_chemical_formula_iupac '(C6 H8 N) [Zn Cl4], H2 O'
_chemical_formula_moiety '2C6 H8 N +, Cl4 Zn 2-, H2 O'
_chemical_formula_sum 'C12 H18 Cl4 N2 O Zn'
_chemical_formula_weight 413.45
_chemical_name_common 'Phenylammonium tetrachlorozincate(II)'
_chemical_name_systematic
;
Bis(phenylammonium) tetrachloridozincate(II) monohydrate
;
_space_group_IT_number 2
_symmetry_cell_setting triclinic
_symmetry_space_group_name_Hall '-P 1'
_symmetry_space_group_name_H-M 'P -1'
_atom_sites_solution_hydrogens geom
_atom_sites_solution_primary direct
_atom_sites_solution_secondary difmap
_audit_creation_method SHELXL-97
_cell_angle_alpha 95.559(2)
_cell_angle_beta 102.980(2)
_cell_angle_gamma 111.7002(17)
_cell_formula_units_Z 2
_cell_length_a 7.5594(3)
_cell_length_b 9.8406(3)
_cell_length_c 13.0494(4)
_cell_measurement_reflns_used 10379
_cell_measurement_temperature 173(2)
_cell_measurement_theta_max 27.88
_cell_measurement_theta_min 1.00
_cell_volume 861.36(5)
_computing_cell_refinement 'SAINT (Siemens, 1994)'
_computing_data_collection 'SMART (Siemens, 1996)'
_computing_data_reduction 'SAINT (Siemens, 1994)'
_computing_molecular_graphics 'SHELXTL (Siemens, 1994)'
_computing_publication_material 'SHELXTL (Siemens, 1994)'
_computing_structure_refinement 'SHELXL97 (Sheldrick, 1997)'
_computing_structure_solution 'SHELXS97 (Sheldrick, 1997)'
_diffrn_ambient_temperature 173(2)
_diffrn_measured_fraction_theta_full 1.000
_diffrn_measured_fraction_theta_max 1.000
_diffrn_measurement_device_type 'Bruker SMART CCD area-detector'
_diffrn_measurement_method \w
_diffrn_radiation_monochromator graphite
_diffrn_radiation_source 'fine-focus sealed tube'
_diffrn_radiation_type MoK\a
_diffrn_radiation_wavelength 0.71073
_diffrn_reflns_av_R_equivalents 0.0293
_diffrn_reflns_av_sigmaI/netI 0.0427
_diffrn_reflns_limit_h_max 9
_diffrn_reflns_limit_h_min -9
_diffrn_reflns_limit_k_max 10
_diffrn_reflns_limit_k_min -12
_diffrn_reflns_limit_l_max 16
_diffrn_reflns_limit_l_min -15
_diffrn_reflns_number 6199
_diffrn_reflns_theta_full 26.36
_diffrn_reflns_theta_max 26.36
_diffrn_reflns_theta_min 2.96
_exptl_absorpt_coefficient_mu 2.042
_exptl_absorpt_correction_T_max 0.731
_exptl_absorpt_correction_T_min 0.662
_exptl_absorpt_correction_type multi-scan
_exptl_absorpt_process_details '(SADABS; Sheldrick, 1996)'
_exptl_crystal_colour colorless
_exptl_crystal_density_diffrn 1.594
_exptl_crystal_density_method 'not measured'
_exptl_crystal_description block
_exptl_crystal_F_000 420
_exptl_crystal_size_max 0.2
_exptl_crystal_size_mid 0.2
_exptl_crystal_size_min 0.15
_refine_diff_density_max 0.581
_refine_diff_density_min -0.509
_refine_ls_extinction_method none
_refine_ls_goodness_of_fit_ref 1.055
_refine_ls_hydrogen_treatment mixed
_refine_ls_matrix_type full
_refine_ls_number_parameters 207
_refine_ls_number_reflns 3525
_refine_ls_number_restraints 0
_refine_ls_restrained_S_all 1.055
_refine_ls_R_factor_all 0.0433
_refine_ls_R_factor_gt 0.0327
_refine_ls_shift/su_max 0.000
_refine_ls_shift/su_mean 0.000
_refine_ls_structure_factor_coef Fsqd
_refine_ls_weighting_details 'w=1/[\s^2^(Fo^2^)+(0.0230P)^2^+0.7185P] where P=(Fo^2^+2Fc^2^)/3'
_refine_ls_weighting_scheme calc
_refine_ls_wR_factor_gt 0.0690
_refine_ls_wR_factor_ref 0.0742
_reflns_number_gt 2964
_reflns_number_total 3525
_reflns_threshold_expression I>2\s(I)
_cod_data_source_file gg2040.cif
_cod_data_source_block I
_cod_original_sg_symbol_H-M P-1
_cod_database_code 2215482
_cod_database_fobs_code 2215482

loop_
_symmetry_equiv_pos_as_xyz
'x, y, z'
'-x, -y, -z'

loop_
_atom_site_type_symbol
_atom_site_label
_atom_site_fract_x
_atom_site_fract_y
_atom_site_fract_z
_atom_site_U_iso_or_equiv
_atom_site_adp_type
_atom_site_calc_flag
_atom_site_refinement_flags
_atom_site_occupancy
Zn Zn1 0.39838(5) 0.66322(3) 0.65645(2) 0.02118(10) Uani d . 1
Cl Cl1 0.25725(10) 0.70110(7) 0.78706(5) 0.02594(15) Uani d . 1
Cl Cl2 0.37065(10) 0.83134(7) 0.55119(5) 0.02404(15) Uani d . 1
Cl Cl3 0.72039(10) 0.70842(8) 0.72409(6) 0.03091(16) Uani d . 1
Cl Cl4 0.21253(12) 0.43307(7) 0.55340(5) 0.03313(18) Uani d . 1
O O1 0.7752(4) 0.8859(3) 0.48763(18) 0.0356(5) Uani d . 1
H H1A 1.161(6) 1.009(4) 0.635(3) 0.053 Uiso d . 1
H H1B 0.990(6) 0.912(4) 0.658(3) 0.053 Uiso d . 1
H H1C 1.177(6) 0.900(4) 0.696(3) 0.053 Uiso d . 1
H H2B 0.797(6) 0.369(4) 0.608(3) 0.053 Uiso d . 1
H H2C 0.957(6) 0.480(4) 0.685(3) 0.053 Uiso d . 1
H H2D 0.770(6) 0.495(4) 0.665(3) 0.053 Uiso d . 1
N N1 1.1214(4) 0.9670(3) 0.68468(19) 0.0276(5) Uani d . 1
C C1 1.1729(4) 1.0783(3) 0.7830(2) 0.0225(6) Uani d . 1
C C2 1.2276(4) 1.2263(3) 0.7763(2) 0.0304(6) Uani d . 1
H H2A 1.2312 1.2559 0.7110 0.037 Uiso calc R 1
C C3 1.2775(5) 1.3303(3) 0.8690(3) 0.0370(7) Uani d . 1
H H3A 1.3147 1.4309 0.8663 0.044 Uiso calc R 1
C C4 1.2716(5) 1.2844(3) 0.9656(2) 0.0348(7) Uani d . 1
H H4A 1.3056 1.3544 1.0277 0.042 Uiso calc R 1
C C5 1.2156(4) 1.1353(3) 0.9701(2) 0.0316(7) Uani d . 1
H H5A 1.2128 1.1054 1.0353 0.038 Uiso calc R 1
C C6 1.1637(4) 1.0302(3) 0.8782(2) 0.0272(6) Uani d . 1
H H6A 1.1235 0.9293 0.8806 0.033 Uiso calc R 1
C C7 0.7857(4) 0.3408(3) 0.7537(2) 0.0218(5) Uani d . 1
C C8 0.8080(4) 0.4193(3) 0.8526(2) 0.0286(6) Uani d . 1
H H8A 0.8530 0.5227 0.8656 0.034 Uiso calc R 1
C C9 0.7616(5) 0.3402(3) 0.9319(2) 0.0329(7) Uani d . 1
H H9A 0.7745 0.3910 0.9989 0.039 Uiso calc R 1
C C10 0.6963(4) 0.1864(3) 0.9124(2) 0.0313(7) Uani d . 1
H H10A 0.6646 0.1342 0.9660 0.038 Uiso calc R 1
C C11 0.6783(5) 0.1108(3) 0.8134(2) 0.0336(7) Uani d . 1
H H11A 0.6358 0.0075 0.8005 0.040 Uiso calc R 1
C C12 0.7234(4) 0.1884(3) 0.7330(2) 0.0283(6) Uani d . 1
H H12A 0.7116 0.1380 0.6660 0.034 Uiso calc R 1
N N2 0.8335(4) 0.4257(3) 0.66876(19) 0.0269(5) Uani d . 1
H H1 0.747(8) 0.786(6) 0.479(4) 0.100(18) Uiso d . 1
H H2 0.678(7) 0.892(5) 0.502(4) 0.073(15) Uiso d . 1

loop_
_atom_site_aniso_label
_atom_site_aniso_U_11
_atom_site_aniso_U_22
_atom_site_aniso_U_33
_atom_site_aniso_U_12
_atom_site_aniso_U_13
_atom_site_aniso_U_23
Zn1 0.02679(18) 0.01853(16) 0.02121(16) 0.01000(13) 0.01001(13) 0.00611(12)
Cl1 0.0323(4) 0.0261(3) 0.0229(3) 0.0118(3) 0.0140(3) 0.0057(3)
Cl2 0.0348(4) 0.0179(3) 0.0217(3) 0.0111(3) 0.0101(3) 0.0071(2)
Cl3 0.0276(4) 0.0347(4) 0.0344(4) 0.0161(3) 0.0094(3) 0.0089(3)
Cl4 0.0506(5) 0.0172(3) 0.0283(3) 0.0108(3) 0.0101(3) 0.0038(3)
O1 0.0429(14) 0.0299(12) 0.0435(13) 0.0189(11) 0.0216(11) 0.0108(10)
N1 0.0323(14) 0.0290(13) 0.0236(12) 0.0136(12) 0.0099(11) 0.0048(10)
C1 0.0246(14) 0.0250(14) 0.0223(13) 0.0138(12) 0.0086(11) 0.0046(11)
C2 0.0347(17) 0.0310(16) 0.0282(15) 0.0151(13) 0.0088(12) 0.0103(12)
C3 0.0443(19) 0.0228(15) 0.0450(18) 0.0151(14) 0.0121(15) 0.0073(13)
C4 0.0395(18) 0.0325(17) 0.0321(16) 0.0164(14) 0.0100(14) -0.0018(13)
C5 0.0361(17) 0.0385(17) 0.0252(14) 0.0182(14) 0.0126(13) 0.0065(12)
C6 0.0315(16) 0.0245(14) 0.0293(14) 0.0125(12) 0.0122(12) 0.0081(11)
C7 0.0213(14) 0.0230(13) 0.0206(13) 0.0079(11) 0.0061(10) 0.0065(10)
C8 0.0366(17) 0.0241(14) 0.0272(14) 0.0131(13) 0.0121(12) 0.0038(11)
C9 0.0416(18) 0.0383(17) 0.0239(14) 0.0204(15) 0.0117(13) 0.0058(12)
C10 0.0316(16) 0.0399(17) 0.0251(14) 0.0143(14) 0.0081(12) 0.0181(13)
C11 0.0387(18) 0.0213(15) 0.0330(16) 0.0064(13) 0.0033(13) 0.0095(12)
C12 0.0358(17) 0.0218(14) 0.0207(13) 0.0069(12) 0.0042(12) 0.0032(11)
N2 0.0351(15) 0.0195(12) 0.0225(12) 0.0054(11) 0.0112(11) 0.0037(10)

loop_
_atom_type_symbol
_atom_type_description
_atom_type_scat_dispersion_real
_atom_type_scat_dispersion_imag
_atom_type_scat_source
C C 0.0033 0.0016 'International Tables Vol C Tables 4.2.6.8 and 6.1.1.4'
H H 0.0000 0.0000 'International Tables Vol C Tables 4.2.6.8 and 6.1.1.4'
N N 0.0061 0.0033 'International Tables Vol C Tables 4.2.6.8 and 6.1.1.4'
O O 0.0106 0.0060 'International Tables Vol C Tables 4.2.6.8 and 6.1.1.4'
Cl Cl 0.1484 0.1585 'International Tables Vol C Tables 4.2.6.8 and 6.1.1.4'
Zn Zn 0.2839 1.4301 'International Tables Vol C Tables 4.2.6.8 and 6.1.1.4'

loop_
_geom_angle_atom_site_label_1
_geom_angle_atom_site_label_2
_geom_angle_atom_site_label_3
_geom_angle
Cl3 Zn1 Cl4 114.11(4)
Cl3 Zn1 Cl1 111.96(4)
Cl4 Zn1 Cl1 109.28(4)
Cl3 Zn1 Cl2 109.65(4)
Cl4 Zn1 Cl2 106.88(4)
Cl1 Zn1 Cl2 104.38(3)
H1 O1 H2 104(4)
C1 N1 H1A 111(3)
C1 N1 H1B 113(2)
H1A N1 H1B 107(3)
C1 N1 H1C 112(2)
H1A N1 H1C 108(3)
H1B N1 H1C 105(3)
C2 C1 C6 122.2(3)
C2 C1 N1 118.9(2)
C6 C1 N1 118.9(2)
C1 C2 C3 118.6(3)
C1 C2 H2A 120.7
C3 C2 H2A 120.7
C4 C3 C2 120.0(3)
C4 C3 H3A 120.0
C2 C3 H3A 120.0
C5 C4 C3 120.3(3)
C5 C4 H4A 119.9
C3 C4 H4A 119.9
C4 C5 C6 120.5(3)
C4 C5 H5A 119.8
C6 C5 H5A 119.8
C1 C6 C5 118.4(3)
C1 C6 H6A 120.8
C5 C6 H6A 120.8
C12 C7 C8 122.0(3)
C12 C7 N2 119.8(2)
C8 C7 N2 118.1(2)
C7 C8 C9 118.3(3)
C7 C8 H8A 120.8
C9 C8 H8A 120.8
C10 C9 C8 120.7(3)
C10 C9 H9A 119.7
C8 C9 H9A 119.7
C11 C10 C9 119.9(3)
C11 C10 H10A 120.1
C9 C10 H10A 120.1
C10 C11 C12 120.2(3)
C10 C11 H11A 119.9
C12 C11 H11A 119.9
C7 C12 C11 118.9(3)
C7 C12 H12A 120.5
C11 C12 H12A 120.5
C7 N2 H2B 112(3)
C7 N2 H2C 110(3)
H2B N2 H2C 110(3)
C7 N2 H2D 109(2)
H2B N2 H2D 110(3)
H2C N2 H2D 105(3)

loop_
_geom_bond_atom_site_label_1
_geom_bond_atom_site_label_2
_geom_bond_distance
Zn1 Cl3 2.2497(10)
Zn1 Cl4 2.2626(13)
Zn1 Cl1 2.2737(9)
Zn1 Cl2 2.2880(9)
O1 H1 0.91(6)
O1 H2 0.82(5)
N1 C1 1.478(3)
N1 H1A 0.85(4)
N1 H1B 0.90(4)
N1 H1C 0.91(4)
C1 C2 1.377(4)
C1 C6 1.380(4)
C2 C3 1.388(4)
C2 H2A 0.9300
C3 C4 1.384(4)
C3 H3A 0.9300
C4 C5 1.380(4)
C4 H4A 0.9300
C5 C6 1.381(4)
C5 H5A 0.9300
C6 H6A 0.9300
C7 C12 1.373(4)
C7 C8 1.379(4)
C7 N2 1.481(3)
C8 C9 1.385(4)
C8 H8A 0.9300
C9 C10 1.384(4)
C9 H9A 0.9300
C10 C11 1.379(4)
C10 H10A 0.9300
C11 C12 1.387(4)
C11 H11A 0.9300
C12 H12A 0.9300
N2 H2B 0.85(4)
N2 H2C 0.85(4)
N2 H2D 0.97(4)

loop_
_geom_hbond_atom_site_label_D
_geom_hbond_atom_site_label_H
_geom_hbond_atom_site_label_A
_geom_hbond_site_symmetry_A
_geom_hbond_distance_DH
_geom_hbond_distance_HA
_geom_hbond_distance_DA
_geom_hbond_angle_DHA
_geom_hbond_publ_flag
O1 H1 Cl4 2_666 0.92(6) 2.30(6) 3.172(3) 159(6) yes
O1 H2 Cl2 . 0.82(5) 2.43(5) 3.215(4) 162(5) yes
N1 H1A O1 2_776 0.85(4) 2.04(4) 2.889(4) 173(4) yes
N1 H1B O1 . 0.90(4) 2.37(4) 3.022(4) 130(3) yes
N1 H1B Cl3 . 0.90(4) 2.64(4) 3.343(3) 135(3) yes
N1 H1C Cl1 1_655 0.91(4) 2.57(4) 3.426(3) 156(3) yes
N2 H2B Cl2 2_666 0.85(4) 2.45(4) 3.276(3) 167(4) yes
N2 H2C Cl1 1_655 0.85(5) 2.47(4) 3.246(3) 153(4) yes
N2 H2D Cl3 . 0.97(4) 2.35(4) 3.262(3) 156(3) yes
